data_4025504
loop_
_publ_author_name
'Paresh Nath Chatterjee'
'Sujit Roy'

_publ_section_title
;
 Propargylic Activation Across a Heterobimetallic Ir-Sn Catalyst:
 Nucleophilic Substitution and Indene Formation with Propargylic Alcohols
;
_journal_name_full 'Journal of Organic Chemistry'
_journal_page_first 4413
_journal_page_last 4423
_journal_paper_doi 10.1021/jo100189z
_journal_volume 75
_journal_year 2010
_chemical_formula_sum 'C20 H22 O3'
_chemical_formula_weight 310.38
_space_group_IT_number 14
_symmetry_cell_setting monoclinic
_symmetry_space_group_name_Hall '-P 2ybc'
_symmetry_space_group_name_H-M 'P 1 21/c 1'
_atom_sites_solution_hydrogens geom
_atom_sites_solution_primary direct
_atom_sites_solution_secondary difmap
_audit_creation_method SHELXL-97
_cell_angle_alpha 90.00
_cell_angle_beta 115.609(7)
_cell_angle_gamma 90.00
_cell_formula_units_Z 4
_cell_length_a 13.8477(7)
_cell_length_b 8.6798(6)
_cell_length_c 15.4329(8)
_cell_measurement_temperature 120(2)
_cell_volume 1672.74(19)
_computing_structure_refinement 'SHELXL-97 (Sheldrick, 1997)'
_computing_structure_solution 'SHELXS-97 (Sheldrick, 1990)'
_diffrn_ambient_temperature 120(2)
_diffrn_measured_fraction_theta_full 0.994
_diffrn_measured_fraction_theta_max 0.994
_diffrn_radiation_monochromator graphite
_diffrn_radiation_source 'fine-focus sealed tube'
_diffrn_radiation_type MoK\a
_diffrn_radiation_wavelength 0.71073
_diffrn_reflns_av_R_equivalents 0.0142
_diffrn_reflns_av_sigmaI/netI 0.0170
_diffrn_reflns_limit_h_max 16
_diffrn_reflns_limit_h_min -8
_diffrn_reflns_limit_k_max 7
_diffrn_reflns_limit_k_min -10
_diffrn_reflns_limit_l_max 18
_diffrn_reflns_limit_l_min -18
_diffrn_reflns_number 8837
_diffrn_reflns_theta_full 25.05
_diffrn_reflns_theta_max 25.05
_diffrn_reflns_theta_min 2.66
_exptl_absorpt_coefficient_mu 0.082
_exptl_absorpt_correction_T_max 0.9759
_exptl_absorpt_correction_T_min 0.9681
_exptl_crystal_density_diffrn 1.232
_exptl_crystal_density_method 'not measured'
_exptl_crystal_F_000 664
_exptl_crystal_size_max 0.40
_exptl_crystal_size_mid 0.30
_exptl_crystal_size_min 0.30
_refine_diff_density_max 0.188
_refine_diff_density_min -0.167
_refine_diff_density_rms 0.033
_refine_ls_extinction_method none
_refine_ls_goodness_of_fit_ref 1.074
_refine_ls_hydrogen_treatment mixed
_refine_ls_matrix_type full
_refine_ls_number_parameters 213
_refine_ls_number_reflns 2953
_refine_ls_number_restraints 0
_refine_ls_restrained_S_all 1.074
_refine_ls_R_factor_all 0.0386
_refine_ls_R_factor_gt 0.0307
_refine_ls_shift/su_max 0.000
_refine_ls_shift/su_mean 0.000
_refine_ls_structure_factor_coef Fsqd
_refine_ls_weighting_details 'calc w=1/[\s^2^(Fo^2^)+(0.0450P)^2^+0.2500P] where P=(Fo^2^+2Fc^2^)/3'
_refine_ls_weighting_scheme calc
_refine_ls_wR_factor_gt 0.0819
_refine_ls_wR_factor_ref 0.0840
_reflns_number_gt 2425
_reflns_number_total 2953
_reflns_threshold_expression >2sigma(I)
_cod_data_source_file jo100189z_si_004.cif
_cod_data_source_block in_07_12
_cod_depositor_comments
;
The following automatic conversions were performed:

data name '_atom_site_symetry_multiplicity' was replaced with
'_atom_site_symmetry_multiplicity' as specified in the replacement
file 'data/replacement-values/replacement_tags.lst'.

Automatic conversion script
Id: cif_correct_tags 9268 2022-04-12 08:56:07Z antanas 
;
_cod_original_cell_volume 1672.74(17)
_cod_database_code 4025504

loop_
_symmetry_equiv_pos_as_xyz
'x, y, z'
'-x, y+1/2, -z+1/2'
'-x, -y, -z'
'x, -y-1/2, z-1/2'

loop_
_atom_site_label
_atom_site_type_symbol
_atom_site_fract_x
_atom_site_fract_y
_atom_site_fract_z
_atom_site_U_iso_or_equiv
_atom_site_adp_type
_atom_site_occupancy
_atom_site_symmetry_multiplicity
_atom_site_calc_flag
_atom_site_refinement_flags
_atom_site_disorder_assembly
_atom_site_disorder_group
O1 O 0.06203(6) 0.51330(10) 0.24678(6) 0.0292(2) Uani 1 1 d . . .
O2 O 0.29487(7) 0.79666(10) 0.52030(6) 0.0319(2) Uani 1 1 d . . .
O3 O 0.42690(6) 0.51312(10) 0.32263(6) 0.0295(2) Uani 1 1 d . . .
C1 C 0.24535(9) 0.51369(13) 0.28680(8) 0.0207(3) Uani 1 1 d . . .
C2 C 0.16144(9) 0.56554(14) 0.30739(8) 0.0221(3) Uani 1 1 d . . .
C3 C 0.18041(10) 0.66198(14) 0.38464(8) 0.0247(3) Uani 1 1 d . . .
H3 H 0.1224 0.6990 0.3961 0.030 Uiso 1 1 calc R . .
C4 C 0.28480(10) 0.70402(13) 0.44513(8) 0.0237(3) Uani 1 1 d . . .
C5 C 0.36991(10) 0.65475(13) 0.42795(8) 0.0237(3) Uani 1 1 d . . .
H5 H 0.4413 0.6830 0.4698 0.028 Uiso 1 1 calc R . .
C6 C 0.34832(9) 0.56250(14) 0.34753(8) 0.0221(3) Uani 1 1 d . . .
C7 C 0.22494(9) 0.40640(13) 0.20586(8) 0.0204(3) Uani 1 1 d . . .
C8 C 0.17572(9) 0.43363(14) 0.11142(8) 0.0244(3) Uani 1 1 d . . .
H8 H 0.1522 0.5328 0.0844 0.029 Uiso 1 1 calc R . .
C9 C 0.16154(9) 0.28932(15) 0.05226(8) 0.0254(3) Uani 1 1 d . . .
C10 C 0.21086(9) 0.16929(14) 0.13038(8) 0.0220(3) Uani 1 1 d . . .
C11 C 0.25153(8) 0.24128(14) 0.22043(8) 0.0203(3) Uani 1 1 d . . .
C12 C 0.30502(9) 0.15682(14) 0.30380(8) 0.0249(3) Uani 1 1 d . . .
H12 H 0.3342 0.2060 0.3648 0.030 Uiso 1 1 calc R . .
C13 C 0.31508(11) -0.00093(15) 0.29640(10) 0.0314(3) Uani 1 1 d . . .
H13 H 0.3521 -0.0602 0.3530 0.038 Uiso 1 1 calc R . .
C14 C 0.27189(10) -0.07361(15) 0.20752(10) 0.0322(3) Uani 1 1 d . . .
H14 H 0.2779 -0.1822 0.2040 0.039 Uiso 1 1 calc R . .
C15 C 0.21979(10) 0.01158(14) 0.12357(9) 0.0277(3) Uani 1 1 d . . .
H15 H 0.1909 -0.0378 0.0626 0.033 Uiso 1 1 calc R . .
C16 C -0.02651(10) 0.56471(18) 0.26364(10) 0.0355(3) Uani 1 1 d . . .
H16A H -0.0139 0.5385 0.3294 0.053 Uiso 1 1 calc R . .
H16B H -0.0922 0.5143 0.2181 0.053 Uiso 1 1 calc R . .
H16C H -0.0341 0.6766 0.2549 0.053 Uiso 1 1 calc R . .
C17 C 0.39967(11) 0.84298(16) 0.58653(9) 0.0356(3) Uani 1 1 d . . .
H17A H 0.4431 0.7515 0.6158 0.053 Uiso 1 1 calc R . .
H17B H 0.3950 0.9072 0.6368 0.053 Uiso 1 1 calc R . .
H17C H 0.4330 0.9020 0.5526 0.053 Uiso 1 1 calc R . .
C18 C 0.52403(10) 0.59980(16) 0.35833(9) 0.0318(3) Uani 1 1 d . . .
H18A H 0.5073 0.7097 0.3467 0.048 Uiso 1 1 calc R . .
H18B H 0.5673 0.5674 0.3253 0.048 Uiso 1 1 calc R . .
H18C H 0.5642 0.5818 0.4275 0.048 Uiso 1 1 calc R . .
C19 C 0.04313(10) 0.25712(19) -0.01260(9) 0.0390(4) Uani 1 1 d . . .
H19A H 0.0362 0.1569 -0.0440 0.059 Uiso 1 1 calc R . .
H19B H 0.0147 0.3379 -0.0615 0.059 Uiso 1 1 calc R . .
H19C H 0.0029 0.2559 0.0263 0.059 Uiso 1 1 calc R . .
C20 C 0.22393(10) 0.30076(16) -0.00931(9) 0.0310(3) Uani 1 1 d . . .
H20A H 0.3001 0.3170 0.0326 0.046 Uiso 1 1 calc R . .
H20B H 0.1964 0.3875 -0.0540 0.046 Uiso 1 1 calc R . .
H20C H 0.2150 0.2050 -0.0457 0.046 Uiso 1 1 calc R . .

loop_
_atom_site_aniso_label
_atom_site_aniso_U_11
_atom_site_aniso_U_22
_atom_site_aniso_U_33
_atom_site_aniso_U_23
_atom_site_aniso_U_13
_atom_site_aniso_U_12
O1 0.0193(4) 0.0404(5) 0.0298(5) -0.0035(4) 0.0125(4) 0.0010(4)
O2 0.0356(5) 0.0316(5) 0.0303(5) -0.0080(4) 0.0159(4) -0.0006(4)
O3 0.0200(4) 0.0334(5) 0.0382(5) -0.0066(4) 0.0157(4) -0.0003(4)
C1 0.0231(6) 0.0193(6) 0.0225(6) 0.0051(5) 0.0124(5) 0.0032(5)
C2 0.0205(6) 0.0234(6) 0.0231(6) 0.0056(5) 0.0101(5) 0.0018(5)
C3 0.0260(6) 0.0250(7) 0.0283(6) 0.0035(5) 0.0167(5) 0.0058(5)
C4 0.0316(7) 0.0186(6) 0.0235(6) 0.0031(5) 0.0144(5) 0.0024(5)
C5 0.0231(6) 0.0211(6) 0.0250(6) 0.0025(5) 0.0085(5) -0.0004(5)
C6 0.0220(6) 0.0197(6) 0.0276(6) 0.0052(5) 0.0135(5) 0.0046(5)
C7 0.0166(6) 0.0218(6) 0.0256(6) 0.0027(5) 0.0118(5) 0.0021(5)
C8 0.0241(6) 0.0252(7) 0.0262(6) 0.0066(5) 0.0130(5) 0.0080(5)
C9 0.0226(6) 0.0315(7) 0.0218(6) 0.0010(5) 0.0094(5) 0.0043(5)
C10 0.0164(6) 0.0259(6) 0.0274(6) -0.0005(5) 0.0128(5) -0.0006(5)
C11 0.0160(6) 0.0236(6) 0.0252(6) 0.0018(5) 0.0126(5) -0.0001(5)
C12 0.0245(6) 0.0280(7) 0.0258(6) 0.0053(5) 0.0142(5) 0.0022(5)
C13 0.0336(7) 0.0281(7) 0.0390(7) 0.0132(6) 0.0218(6) 0.0067(6)
C14 0.0346(7) 0.0193(7) 0.0524(8) 0.0035(6) 0.0280(7) 0.0004(5)
C15 0.0242(6) 0.0278(7) 0.0368(7) -0.0063(6) 0.0184(6) -0.0045(5)
C16 0.0213(7) 0.0531(9) 0.0355(7) 0.0019(7) 0.0154(6) 0.0056(6)
C17 0.0391(8) 0.0330(8) 0.0305(7) -0.0072(6) 0.0112(6) -0.0014(6)
C18 0.0207(6) 0.0373(8) 0.0391(7) 0.0001(6) 0.0145(6) -0.0017(6)
C19 0.0267(7) 0.0554(9) 0.0309(7) -0.0012(7) 0.0086(6) 0.0047(7)
C20 0.0337(7) 0.0359(8) 0.0270(6) 0.0023(6) 0.0165(6) 0.0054(6)

loop_
_atom_type_symbol
_atom_type_description
_atom_type_scat_dispersion_real
_atom_type_scat_dispersion_imag
_atom_type_scat_source
C C 0.0033 0.0016 'International Tables Vol C Tables 4.2.6.8 and 6.1.1.4'
H H 0.0000 0.0000 'International Tables Vol C Tables 4.2.6.8 and 6.1.1.4'
O O 0.0106 0.0060 'International Tables Vol C Tables 4.2.6.8 and 6.1.1.4'

loop_
_geom_angle_atom_site_label_1
_geom_angle_atom_site_label_2
_geom_angle_atom_site_label_3
_geom_angle
_geom_angle_site_symmetry_1
_geom_angle_site_symmetry_3
_geom_angle_publ_flag
C2 O1 C16 117.50(9) . . ?
C4 O2 C17 118.23(10) . . ?
C6 O3 C18 117.19(9) . . ?
C6 C1 C2 117.21(10) . . ?
C6 C1 C7 121.67(10) . . ?
C2 C1 C7 121.08(10) . . ?
O1 C2 C3 123.39(10) . . ?
O1 C2 C1 115.24(10) . . ?
C3 C2 C1 121.36(11) . . ?
C2 C3 C4 119.49(11) . . ?
O2 C4 C5 124.15(11) . . ?
O2 C4 C3 114.80(10) . . ?
C5 C4 C3 121.05(11) . . ?
C4 C5 C6 118.36(11) . . ?
O3 C6 C1 115.01(10) . . ?
O3 C6 C5 122.54(10) . . ?
C1 C6 C5 122.45(10) . . ?
C8 C7 C11 108.34(10) . . ?
C8 C7 C1 128.97(11) . . ?
C11 C7 C1 122.55(10) . . ?
C7 C8 C9 112.58(11) . . ?
C8 C9 C10 101.12(9) . . ?
C8 C9 C19 111.62(10) . . ?
C10 C9 C19 112.42(11) . . ?
C8 C9 C20 111.00(10) . . ?
C10 C9 C20 110.83(10) . . ?
C19 C9 C20 109.64(10) . . ?
C15 C10 C11 120.42(11) . . ?
C15 C10 C9 130.16(11) . . ?
C11 C10 C9 109.42(10) . . ?
C12 C11 C10 120.65(11) . . ?
C12 C11 C7 130.93(11) . . ?
C10 C11 C7 108.41(10) . . ?
C11 C12 C13 118.61(12) . . ?
C12 C13 C14 120.96(12) . . ?
C13 C14 C15 120.45(12) . . ?
C10 C15 C14 118.85(12) . . ?

loop_
_geom_bond_atom_site_label_1
_geom_bond_atom_site_label_2
_geom_bond_distance
_geom_bond_site_symmetry_2
_geom_bond_publ_flag
O1 C2 1.3647(14) . ?
O1 C16 1.4303(14) . ?
O2 C4 1.3682(14) . ?
O2 C17 1.4249(16) . ?
O3 C6 1.3699(14) . ?
O3 C18 1.4276(15) . ?
C1 C6 1.3914(17) . ?
C1 C2 1.4047(15) . ?
C1 C7 1.4840(16) . ?
C2 C3 1.3857(16) . ?
C3 C4 1.3884(17) . ?
C4 C5 1.3829(16) . ?
C5 C6 1.3965(16) . ?
C7 C8 1.3364(16) . ?
C7 C11 1.4726(17) . ?
C8 C9 1.5120(17) . ?
C9 C10 1.5145(16) . ?
C9 C19 1.5328(18) . ?
C9 C20 1.5391(16) . ?
C10 C15 1.3826(17) . ?
C10 C11 1.4008(16) . ?
C11 C12 1.3848(16) . ?
C12 C13 1.3860(18) . ?
C13 C14 1.3885(19) . ?
C14 C15 1.3921(18) . ?

loop_
_cod_related_entry_id
_cod_related_entry_database
_cod_related_entry_code
1 ChemSpider 30659227
